data_4002278
loop_
_publ_author_name
'Vaqueiro, P.'
'Powell, A.V.'

_publ_section_title
;
 Structures and properties of new ordered defect phases in the vanadium
 chromium sulfide system
;
_journal_name_full 'Chemistry of Materials (1,1989-)'
_journal_page_first 2705
_journal_page_last 2714
_journal_volume 12
_journal_year 2000
_chemical_formula_sum 'Cr0.986 S2 V0.336'
_chemical_name_systematic '(V0.133 Cr0.189) (V0.203 Cr0.797) S2'
_space_group_IT_number 148
_symmetry_space_group_name_Hall '-R 3'
_symmetry_space_group_name_H-M 'R -3 :H'
_cell_angle_alpha 90
_cell_angle_beta 90
_cell_angle_gamma 120
_cell_formula_units_Z 9
_cell_length_a 5.91079
_cell_length_b 5.91079
_cell_length_c 16.7829
_cell_volume 507.795
_citation_journal_id_ASTM CMATEX
_cod_data_source_file Vaqueiro_CMATEX_2000_1035.cif
_cod_data_source_block Cr0.986S2V0.336
_cod_original_cell_volume 507.7953
_cod_database_code 4002278

loop_
_symmetry_equiv_pos_as_xyz
x,y,z
-y,x-y,z
-x+y,-x,z
-x,-y,-z
y,-x+y,-z
x-y,x,-z
x+2/3,y+1/3,z+1/3
-y+2/3,x-y+1/3,z+1/3
-x+y+2/3,-x+1/3,z+1/3
-x+2/3,-y+1/3,-z+1/3
y+2/3,-x+y+1/3,-z+1/3
x-y+2/3,x+1/3,-z+1/3
x+1/3,y+2/3,z+2/3
-y+1/3,x-y+2/3,z+2/3
-x+y+1/3,-x+2/3,z+2/3
-x+1/3,-y+2/3,-z+2/3
y+1/3,-x+y+2/3,-z+2/3
x-y+1/3,x+2/3,-z+2/3

loop_
_atom_site_label
_atom_site_type_symbol
_atom_site_fract_x
_atom_site_fract_y
_atom_site_fract_z
_atom_site_occupancy
_atom_site_U_iso_or_equiv
V3 V+3 0 0 0.32601 0.202 0.0
V1 V+3 0 0 0.5 0.399 0.0
Cr2 Cr+3 0 0 0 0.795 0.0
S1 S-2 0.3386 -0.0036 0.25226 1 0.0
Cr1 Cr+3 0 0 0.5 0.567 0.0
V2 V+3 0 0 0 0.205 0.0
Cr3 Cr+3 0 0 0.32601 0.798 0.0
